data_7034998
loop_
_publ_author_name
'Zhang, Min'
'Liang, Zhenhua'
'Ling, Jun'
'Ni, Xufeng'
'Shen, Zhiquan'

_publ_section_title
;
 Carbon bridged triphenolate lanthanide complexes: synthesis,
 characterization, DFT studies and catalytic activities for isoprene
 polymerization.
;
_journal_issue 24
_journal_name_full 'Dalton transactions (Cambridge, England : 2003)'
_journal_page_first 11182
_journal_page_last 11190
_journal_paper_doi 10.1039/c5dt01241d
_journal_volume 44
_journal_year 2015
_chemical_formula_moiety 'C98 H146 Gd2 O9'
_chemical_formula_sum 'C98 H146 Gd2 O9'
_chemical_formula_weight 1782.65
_chemical_name_systematic
; 
 ? 
;
_space_group_IT_number 15
_symmetry_cell_setting monoclinic
_symmetry_space_group_name_Hall '-C 2yc'
_symmetry_space_group_name_H-M 'C 1 2/c 1'
_atom_sites_solution_hydrogens geom
_atom_sites_solution_primary direct
_atom_sites_solution_secondary difmap
_audit_creation_method SHELXL-97
_audit_update_record
;
2013-10-29 deposited with the CCDC.
2015-04-30 downloaded from the CCDC.
;
_cell_angle_alpha 90.00
_cell_angle_beta 112.425(3)
_cell_angle_gamma 90.00
_cell_formula_units_Z 8
_cell_length_a 50.4714(11)
_cell_length_b 17.9307(5)
_cell_length_c 29.1703(6)
_cell_measurement_reflns_used 22767
_cell_measurement_temperature 140(2)
_cell_measurement_theta_max 29.5014
_cell_measurement_theta_min 3.0294
_cell_volume 24402.5(11)
_computing_cell_refinement 'CrysAlis PRO (Agilent Technologies, 2011)'
_computing_data_collection 'CrysAlis PRO'
_computing_data_reduction 'CrysAlis PRO'
_computing_molecular_graphics 'OLEX2 (Dolomanov et al., 2009)'
_computing_publication_material OLEX2
_computing_structure_refinement 'SHELXL-97 (Sheldrick, 2008)'
_computing_structure_solution 'SHELXS-97 (Sheldrick, 2008)'
_diffrn_ambient_temperature 140(2)
_diffrn_detector_area_resol_mean 10.3592
_diffrn_measured_fraction_theta_full 0.996
_diffrn_measured_fraction_theta_max 0.996
_diffrn_measurement_device_type 'Xcalibur, Atlas, Gemini ultra'
_diffrn_measurement_method '\w scans'
_diffrn_radiation_monochromator graphite
_diffrn_radiation_source 'fine-focus sealed tube'
_diffrn_radiation_type MoK\a
_diffrn_radiation_wavelength 0.71073
_diffrn_reflns_av_R_equivalents 0.0248
_diffrn_reflns_av_sigmaI/netI 0.0401
_diffrn_reflns_limit_h_max 45
_diffrn_reflns_limit_h_min -60
_diffrn_reflns_limit_k_max 21
_diffrn_reflns_limit_k_min -15
_diffrn_reflns_limit_l_max 35
_diffrn_reflns_limit_l_min -34
_diffrn_reflns_number 47029
_diffrn_reflns_theta_full 25.35
_diffrn_reflns_theta_max 25.35
_diffrn_reflns_theta_min 3.04
_exptl_absorpt_coefficient_mu 1.118
_exptl_absorpt_correction_T_max 0.7597
_exptl_absorpt_correction_T_min 0.7161
_exptl_absorpt_correction_type multi-scan
_exptl_absorpt_process_details
;
CrysAlis PRO (Agilent Technologies, 2011) 
;
_exptl_crystal_colour colorless
_exptl_crystal_density_diffrn 0.970
_exptl_crystal_density_method 'not measured'
_exptl_crystal_description block
_exptl_crystal_F_000 7472
_exptl_crystal_size_max 0.32
_exptl_crystal_size_mid 0.28
_exptl_crystal_size_min 0.26
_platon_squeeze_details
;
;
_refine_diff_density_max 2.622
_refine_diff_density_min -1.176
_refine_diff_density_rms 0.129
_refine_ls_extinction_method none
_refine_ls_goodness_of_fit_ref 1.074
_refine_ls_hydrogen_treatment constr
_refine_ls_matrix_type full
_refine_ls_number_parameters 1026
_refine_ls_number_reflns 22273
_refine_ls_number_restraints 2472
_refine_ls_restrained_S_all 1.121
_refine_ls_R_factor_all 0.0646
_refine_ls_R_factor_gt 0.0505
_refine_ls_shift/su_max 0.003
_refine_ls_shift/su_mean 0.000
_refine_ls_structure_factor_coef Fsqd
_refine_ls_weighting_details 'calc w=1/[\s^2^(Fo^2^)+(0.0948P)^2^+85.7013P] where P=(Fo^2^+2Fc^2^)/3'
_refine_ls_weighting_scheme calc
_refine_ls_wR_factor_gt 0.1492
_refine_ls_wR_factor_ref 0.1582
_reflns_number_gt 17846
_reflns_number_total 22273
_reflns_threshold_expression >2sigma(I)
_cod_data_source_file c5dt01241d1.cif
_cod_data_source_block abs
_cod_depositor_comments 'Adding full bibliography for 7034997--7035000.cif.'
_cod_original_cell_volume 24402.6(10)
_cod_original_sg_symbol_H-M 'C 2/c'
_cod_database_code 7034998

loop_
_symmetry_equiv_pos_as_xyz
'x, y, z'
'-x, y, -z+1/2'
'x+1/2, y+1/2, z'
'-x+1/2, y+1/2, -z+1/2'
'-x, -y, -z'
'x, -y, z-1/2'
'-x+1/2, -y+1/2, -z'
'x+1/2, -y+1/2, z-1/2'

loop_
_atom_site_label
_atom_site_type_symbol
_atom_site_fract_x
_atom_site_fract_y
_atom_site_fract_z
_atom_site_U_iso_or_equiv
_atom_site_adp_type
_atom_site_occupancy
_atom_site_symmetry_multiplicity
_atom_site_calc_flag
_atom_site_refinement_flags
_atom_site_disorder_assembly
_atom_site_disorder_group
Gd1 Gd 0.363465(5) 0.916478(13) 0.402865(8) 0.02048(8) Uani 1 1 d . . .
Gd2 Gd 0.356229(5) 0.881495(13) 0.523349(8) 0.02319(9) Uani 1 1 d . . .
O2 O 0.34039(6) 0.84295(18) 0.44174(11) 0.0207(7) Uani 1 1 d . . .
O5 O 0.37939(7) 0.95626(18) 0.48687(11) 0.0213(7) Uani 1 1 d . . .
O6 O 0.33184(7) 0.98876(18) 0.35681(11) 0.0234(7) Uani 1 1 d . . .
O1 O 0.36058(7) 0.81567(18) 0.35998(12) 0.0250(7) Uani 1 1 d . . .
O4 O 0.31912(7) 0.95797(19) 0.50662(12) 0.0261(7) Uani 1 1 d . . .
O3 O 0.39358(7) 0.80614(19) 0.55029(12) 0.0285(8) Uani 1 1 d . . .
O7 O 0.39900(8) 0.9718(2) 0.37595(14) 0.0330(8) Uani 1 1 d . . .
O8 O 0.33327(9) 0.7765(2) 0.54696(15) 0.0426(10) Uani 1 1 d . A .
C50 C 0.33272(10) 1.0587(3) 0.44214(16) 0.0205(9) Uani 1 1 d U . .
H50 H 0.3314 1.0030 0.4409 0.025 Uiso 1 1 calc R . .
O9 O 0.37569(9) 0.9584(2) 0.59927(13) 0.0416(10) Uani 1 1 d . B .
C62 C 0.29583(11) 1.1490(3) 0.38319(18) 0.0259(9) Uani 1 1 d U . .
H62 H 0.2947 1.1737 0.4111 0.031 Uiso 1 1 calc R . .
C49 C 0.32342(11) 1.0837(3) 0.48394(17) 0.0255(9) Uani 1 1 d U . .
C57 C 0.31346(10) 1.0869(3) 0.39044(17) 0.0212(9) Uani 1 1 d U . .
C56 C 0.38650(10) 1.0282(3) 0.47992(17) 0.0237(9) Uani 1 1 d U . .
C1 C 0.38521(11) 0.7809(3) 0.36726(19) 0.0276(9) Uani 1 1 d U . .
C58 C 0.31459(10) 1.0486(3) 0.34886(16) 0.0203(9) Uani 1 1 d U . .
C6 C 0.40396(11) 0.7623(3) 0.41663(19) 0.0267(9) Uani 1 1 d U . .
C59 C 0.29786(11) 1.0731(3) 0.30057(17) 0.0232(9) Uani 1 1 d U . .
C51 C 0.36403(11) 1.0782(3) 0.45438(17) 0.0234(9) Uani 1 1 d U . .
C60 C 0.28154(11) 1.1377(3) 0.29576(18) 0.0277(10) Uani 1 1 d U . .
H60 H 0.2711 1.1564 0.2634 0.033 Uiso 1 1 calc R . .
C45 C 0.29849(12) 1.0569(3) 0.53876(18) 0.0335(11) Uani 1 1 d U . .
C19 C 0.40992(11) 0.7473(3) 0.55046(19) 0.0295(10) Uani 1 1 d U . .
C44 C 0.31342(11) 1.0306(3) 0.50957(17) 0.0283(10) Uani 1 1 d U . .
C48 C 0.32451(12) 1.1589(3) 0.49678(18) 0.0322(10) Uani 1 1 d U . .
H48 H 0.3334 1.1932 0.4823 0.039 Uiso 1 1 calc R . .
C75 C 0.29754(11) 1.0311(3) 0.25438(17) 0.0276(10) Uani 1 1 d U . .
C14 C 0.41032(11) 0.7205(3) 0.50542(19) 0.0285(10) Uani 1 1 d U . .
C13 C 0.33690(11) 0.7686(3) 0.42950(19) 0.0271(9) Uani 1 1 d U . .
C61 C 0.27977(11) 1.1758(3) 0.33558(18) 0.0295(10) Uani 1 1 d U . .
C77 C 0.32793(12) 1.0310(3) 0.25321(19) 0.0340(12) Uani 1 1 d U . .
H77A H 0.3348 1.0824 0.2549 0.051 Uiso 1 1 calc R . .
H77B H 0.3273 1.0077 0.2224 0.051 Uiso 1 1 calc R . .
H77C H 0.3410 1.0027 0.2816 0.051 Uiso 1 1 calc R . .
C52 C 0.37082(12) 1.1492(3) 0.4431(2) 0.0314(10) Uani 1 1 d U . .
H52 H 0.3557 1.1815 0.4241 0.038 Uiso 1 1 calc R . .
C15 C 0.42497(12) 0.6550(3) 0.5045(2) 0.0350(10) Uani 1 1 d U . .
H15 H 0.4243 0.6367 0.4736 0.042 Uiso 1 1 calc R . .
C5 C 0.43269(11) 0.7494(3) 0.4257(2) 0.0347(10) Uani 1 1 d U . .
H5 H 0.4459 0.7438 0.4590 0.042 Uiso 1 1 calc R . .
C2 C 0.39414(12) 0.7642(3) 0.3274(2) 0.0340(11) Uani 1 1 d U . .
C55 C 0.41547(11) 1.0511(3) 0.49540(19) 0.0291(10) Uani 1 1 d U . .
C87 C 0.39705(13) 1.0499(3) 0.3603(2) 0.0387(11) Uani 1 1 d U . .
H87A H 0.4100 1.0819 0.3872 0.046 Uiso 1 1 calc R . .
H87B H 0.3772 1.0688 0.3500 0.046 Uiso 1 1 calc R . .
C28 C 0.28196(11) 0.7828(3) 0.3903(2) 0.0319(11) Uani 1 1 d U . .
C76 C 0.28743(13) 0.9513(3) 0.2544(2) 0.0390(13) Uani 1 1 d U . .
H76A H 0.3001 0.9259 0.2846 0.059 Uiso 1 1 calc R . .
H76B H 0.2879 0.9250 0.2253 0.059 Uiso 1 1 calc R . .
H76C H 0.2678 0.9514 0.2534 0.059 Uiso 1 1 calc R . .
C16 C 0.44045(13) 0.6157(3) 0.5472(2) 0.0420(12) Uani 1 1 d U . .
C7 C 0.39170(11) 0.7597(3) 0.45757(19) 0.0271(9) Uani 1 1 d U . .
H1 H 0.3895 0.8125 0.4665 0.032 Uiso 1 1 calc R . .
C83 C 0.44127(11) 1.0004(3) 0.5252(2) 0.0344(12) Uani 1 1 d U . .
C54 C 0.42038(12) 1.1244(3) 0.4848(2) 0.0382(11) Uani 1 1 d U . .
H54 H 0.4397 1.1413 0.4963 0.046 Uiso 1 1 calc R . .
C30 C 0.28287(13) 0.8405(3) 0.3526(2) 0.0424(13) Uani 1 1 d U . .
H30A H 0.2962 0.8804 0.3697 0.064 Uiso 1 1 calc R . .
H30B H 0.2637 0.8615 0.3354 0.064 Uiso 1 1 calc R . .
H30C H 0.2893 0.8167 0.3283 0.064 Uiso 1 1 calc R . .
C8 C 0.36154(11) 0.7251(3) 0.43781(19) 0.0271(9) Uani 1 1 d U . .
C12 C 0.30944(11) 0.7359(3) 0.4074(2) 0.0324(10) Uani 1 1 d U . .
C47 C 0.31314(13) 1.1851(3) 0.52991(19) 0.0378(12) Uani 1 1 d U . .
C3 C 0.42277(12) 0.7471(3) 0.3392(2) 0.0391(11) Uani 1 1 d U . .
H3 H 0.4289 0.7366 0.3129 0.047 Uiso 1 1 calc R . .
C10 C 0.33257(14) 0.6151(3) 0.4080(3) 0.0478(13) Uani 1 1 d U . .
C53 C 0.39875(12) 1.1747(3) 0.4584(2) 0.0384(11) Uani 1 1 d U . .
C65 C 0.30471(14) 0.9560(4) 0.6016(2) 0.0445(14) Uani 1 1 d U . .
H65A H 0.3163 0.9274 0.5874 0.067 Uiso 1 1 calc R . .
H65B H 0.2947 0.9216 0.6155 0.067 Uiso 1 1 calc R . .
H65C H 0.3172 0.9887 0.6278 0.067 Uiso 1 1 calc R . .
C17 C 0.44174(13) 0.6455(3) 0.5921(2) 0.0425(12) Uani 1 1 d U . .
H17 H 0.4529 0.6202 0.6219 0.051 Uiso 1 1 calc R . .
C46 C 0.29923(13) 1.1342(3) 0.5482(2) 0.0407(12) Uani 1 1 d U . .
H46 H 0.2896 1.1521 0.5684 0.049 Uiso 1 1 calc R . .
C78 C 0.27735(13) 1.0683(3) 0.20598(19) 0.0386(13) Uani 1 1 d U . .
H78A H 0.2579 1.0709 0.2059 0.058 Uiso 1 1 calc R . .
H78B H 0.2771 1.0389 0.1775 0.058 Uiso 1 1 calc R . .
H78C H 0.2842 1.1188 0.2038 0.058 Uiso 1 1 calc R . .
C29 C 0.27768(13) 0.8205(4) 0.4332(2) 0.0473(14) Uani 1 1 d U . .
H29A H 0.2938 0.8544 0.4497 0.071 Uiso 1 1 calc R . .
H29B H 0.2768 0.7828 0.4568 0.071 Uiso 1 1 calc R . .
H29C H 0.2597 0.8490 0.4209 0.071 Uiso 1 1 calc R . .
C63 C 0.28265(12) 1.0034(3) 0.56070(19) 0.0368(12) Uani 1 1 d U . .
C11 C 0.30816(12) 0.6602(3) 0.3976(2) 0.0420(12) Uani 1 1 d U . .
H11 H 0.2898 0.6375 0.3831 0.050 Uiso 1 1 calc R . .
C4 C 0.44276(12) 0.7444(4) 0.3871(2) 0.0403(12) Uani 1 1 d U . .
C86 C 0.43857(13) 0.9207(3) 0.5042(3) 0.0454(14) Uani 1 1 d U . .
H86A H 0.4242 0.8931 0.5124 0.068 Uiso 1 1 calc R . .
H86B H 0.4571 0.8954 0.5188 0.068 Uiso 1 1 calc R . .
H86C H 0.4327 0.9230 0.4681 0.068 Uiso 1 1 calc R . .
C91 C 0.34080(14) 0.6978(4) 0.5409(3) 0.0466(13) Uani 1 1 d U . .
H91A H 0.3558 0.6790 0.5719 0.056 Uiso 0.577(12) 1 calc PR A 1
H91B H 0.3479 0.6935 0.5137 0.056 Uiso 0.577(12) 1 calc PR A 1
H91C H 0.3617 0.6895 0.5575 0.056 Uiso 0.423(12) 1 calc PR A 2
H91D H 0.3347 0.6847 0.5054 0.056 Uiso 0.423(12) 1 calc PR A 2
C9 C 0.35871(12) 0.6486(3) 0.4270(2) 0.0370(11) Uani 1 1 d U . .
H9 H 0.3754 0.6195 0.4331 0.044 Uiso 1 1 calc R . .
C18 C 0.42751(12) 0.7106(3) 0.5958(2) 0.0373(11) Uani 1 1 d U . .
C20 C 0.37174(13) 0.7650(4) 0.2735(2) 0.0414(13) Uani 1 1 d U . .
C23 C 0.38488(17) 0.7367(5) 0.2370(2) 0.065(2) Uani 1 1 d U . .
H23A H 0.3996 0.7718 0.2364 0.098 Uiso 1 1 calc R . .
H23B H 0.3698 0.7328 0.2038 0.098 Uiso 1 1 calc R . .
H23C H 0.3935 0.6876 0.2477 0.098 Uiso 1 1 calc R . .
C22 C 0.35974(16) 0.8430(4) 0.2564(2) 0.0530(16) Uani 1 1 d U . .
H22A H 0.3502 0.8616 0.2777 0.079 Uiso 1 1 calc R . .
H22B H 0.3459 0.8406 0.2220 0.079 Uiso 1 1 calc R . .
H22C H 0.3754 0.8767 0.2585 0.079 Uiso 1 1 calc R . .
C31 C 0.25516(12) 0.7340(4) 0.3639(3) 0.0483(15) Uani 1 1 d U . .
H31A H 0.2384 0.7662 0.3482 0.072 Uiso 1 1 calc R . .
H31B H 0.2519 0.7016 0.3882 0.072 Uiso 1 1 calc R . .
H31C H 0.2582 0.7033 0.3385 0.072 Uiso 1 1 calc R . .
C90 C 0.42501(14) 0.9425(4) 0.3713(3) 0.0494(12) Uani 1 1 d U . .
H90A H 0.4231 0.8883 0.3643 0.059 Uiso 1 1 calc R . .
H90B H 0.4419 0.9509 0.4023 0.059 Uiso 1 1 calc R . .
C64 C 0.26252(13) 0.9551(4) 0.5201(2) 0.0496(15) Uani 1 1 d U . .
H64A H 0.2477 0.9862 0.4962 0.074 Uiso 1 1 calc R . .
H64B H 0.2535 0.9184 0.5344 0.074 Uiso 1 1 calc R . .
H64C H 0.2733 0.9291 0.5031 0.074 Uiso 1 1 calc R . .
C72 C 0.26209(13) 1.2482(3) 0.3280(2) 0.0440(14) Uani 1 1 d U . .
C67 C 0.31525(16) 1.2676(4) 0.5455(2) 0.0493(15) Uani 1 1 d U . .
C21 C 0.34726(15) 0.7122(4) 0.2701(2) 0.0541(17) Uani 1 1 d U . .
H21A H 0.3550 0.6625 0.2814 0.081 Uiso 1 1 calc R . .
H21B H 0.3336 0.7094 0.2356 0.081 Uiso 1 1 calc R . .
H21C H 0.3375 0.7310 0.2911 0.081 Uiso 1 1 calc R . .
C98 C 0.37785(16) 1.0394(4) 0.5987(2) 0.0520(14) Uani 1 1 d U . .
H98A H 0.3585 1.0623 0.5866 0.062 Uiso 0.581(12) 1 calc PR B 1
H98B H 0.3877 1.0552 0.5768 0.062 Uiso 0.581(12) 1 calc PR B 1
H98C H 0.3971 1.0537 0.6002 0.062 Uiso 0.419(12) 1 calc PR B 2
H98D H 0.3635 1.0591 0.5674 0.062 Uiso 0.419(12) 1 calc PR B 2
C42 C 0.44311(15) 0.8211(4) 0.6524(2) 0.0553(17) Uani 1 1 d U . .
H42A H 0.4629 0.8195 0.6541 0.083 Uiso 1 1 calc R . .
H42B H 0.4429 0.8434 0.6829 0.083 Uiso 1 1 calc R . .
H42C H 0.4313 0.8513 0.6239 0.083 Uiso 1 1 calc R . .
C95 C 0.38235(17) 0.9353(4) 0.6504(2) 0.0571(16) Uani 1 1 d U . .
H95A H 0.3999 0.9045 0.6625 0.068 Uiso 1 1 calc R B .
H95B H 0.3664 0.9058 0.6529 0.068 Uiso 1 1 calc R . .
C40 C 0.43120(14) 0.7428(4) 0.6468(2) 0.0478(14) Uani 1 1 d U . .
C66 C 0.26432(15) 1.0453(4) 0.5843(2) 0.0534(17) Uani 1 1 d U . .
H66A H 0.2769 1.0743 0.6128 0.080 Uiso 1 1 calc R . .
H66B H 0.2534 1.0093 0.5954 0.080 Uiso 1 1 calc R . .
H66C H 0.2511 1.0791 0.5598 0.080 Uiso 1 1 calc R . .
C36 C 0.45603(15) 0.5429(4) 0.5456(3) 0.0532(15) Uani 1 1 d U . .
C24 C 0.47488(14) 0.7353(4) 0.3983(3) 0.0548(15) Uani 1 1 d U . .
C43 C 0.40216(16) 0.7403(5) 0.6539(3) 0.0591(17) Uani 1 1 d U . .
H43A H 0.3876 0.7673 0.6266 0.089 Uiso 1 1 calc R . .
H43B H 0.4044 0.7638 0.6855 0.089 Uiso 1 1 calc R . .
H43C H 0.3962 0.6883 0.6539 0.089 Uiso 1 1 calc R . .
C79 C 0.40496(14) 1.2542(3) 0.4455(3) 0.0547(15) Uani 1 1 d U . .
C94 C 0.30975(16) 0.7760(4) 0.5648(3) 0.0554(15) Uani 1 1 d U . .
H94A H 0.2943 0.8103 0.5448 0.067 Uiso 1 1 calc R A .
H94B H 0.3167 0.7915 0.6000 0.067 Uiso 1 1 calc R . .
C88 C 0.40641(16) 1.0468(4) 0.3169(3) 0.0570(16) Uani 1 1 d U . .
H88A H 0.4153 1.0945 0.3133 0.068 Uiso 1 1 calc R . .
H88B H 0.3899 1.0363 0.2857 0.068 Uiso 1 1 calc R . .
C85 C 0.44258(16) 0.9947(5) 0.5780(3) 0.0648(19) Uani 1 1 d U . .
H85A H 0.4419 1.0448 0.5909 0.097 Uiso 1 1 calc R . .
H85B H 0.4605 0.9700 0.5989 0.097 Uiso 1 1 calc R . .
H85C H 0.4262 0.9655 0.5783 0.097 Uiso 1 1 calc R . .
C89 C 0.42822(16) 0.9833(4) 0.3297(3) 0.0611(16) Uani 1 1 d U . .
H89A H 0.4243 0.9499 0.3008 0.073 Uiso 1 1 calc R . .
H89B H 0.4479 1.0033 0.3397 0.073 Uiso 1 1 calc R . .
C84 C 0.46942(14) 1.0325(4) 0.5268(3) 0.065(2) Uani 1 1 d U . .
H84A H 0.4674 1.0476 0.4934 0.098 Uiso 1 1 calc R . .
H84B H 0.4845 0.9946 0.5393 0.098 Uiso 1 1 calc R . .
H84C H 0.4746 1.0759 0.5489 0.098 Uiso 1 1 calc R . .
C41 C 0.45195(18) 0.6953(5) 0.6895(2) 0.068(2) Uani 1 1 d U . .
H41A H 0.4452 0.6436 0.6858 0.103 Uiso 1 1 calc R . .
H41B H 0.4528 0.7152 0.7213 0.103 Uiso 1 1 calc R . .
H41C H 0.4711 0.6970 0.6884 0.103 Uiso 1 1 calc R . .
C93 C 0.29907(17) 0.6962(5) 0.5588(3) 0.0679(18) Uani 1 1 d U A .
H93A H 0.3044 0.6727 0.5918 0.081 Uiso 0.577(12) 1 calc PR A 1
H93B H 0.2779 0.6955 0.5421 0.081 Uiso 0.577(12) 1 calc PR A 1
H93C H 0.2915 0.6831 0.5844 0.081 Uiso 0.423(12) 1 calc PR A 2
H93D H 0.2839 0.6880 0.5256 0.081 Uiso 0.423(12) 1 calc PR A 2
C32 C 0.32949(16) 0.5308(4) 0.3957(4) 0.0671(18) Uani 1 1 d U . .
C96 C 0.3867(2) 1.0059(5) 0.6806(3) 0.074(2) Uani 1 1 d U B .
H96A H 0.3689 1.0205 0.6848 0.088 Uiso 0.581(12) 1 calc PR B 1
H96B H 0.4021 0.9992 0.7138 0.088 Uiso 0.581(12) 1 calc PR B 1
H96C H 0.4073 1.0149 0.7001 0.088 Uiso 0.419(12) 1 calc PR B 2
H96D H 0.3765 1.0035 0.7035 0.088 Uiso 0.419(12) 1 calc PR B 2
C70 C 0.3309(2) 1.3160(5) 0.5211(3) 0.089(3) Uani 1 1 d U . .
H70A H 0.3514 1.3044 0.5354 0.133 Uiso 1 1 calc R . .
H70B H 0.3280 1.3687 0.5270 0.133 Uiso 1 1 calc R . .
H70C H 0.3233 1.3062 0.4854 0.133 Uiso 1 1 calc R . .
C68 C 0.3269(2) 1.2755(5) 0.6001(3) 0.090(3) Uani 1 1 d U . .
H68A H 0.3163 1.2428 0.6140 0.135 Uiso 1 1 calc R . .
H68B H 0.3249 1.3274 0.6089 0.135 Uiso 1 1 calc R . .
H68C H 0.3472 1.2616 0.6137 0.135 Uiso 1 1 calc R . .
C73 C 0.23520(18) 1.2428(5) 0.2854(3) 0.091(3) Uani 1 1 d DU . .
H73A H 0.2373 1.2657 0.2565 0.137 Uiso 1 1 calc R . .
H73B H 0.2202 1.2690 0.2927 0.137 Uiso 1 1 calc R . .
H73C H 0.2299 1.1903 0.2784 0.137 Uiso 1 1 calc R . .
C74 C 0.2769(2) 1.3068(5) 0.2995(4) 0.094(3) Uani 1 1 d DU . .
H74A H 0.2952 1.3255 0.3236 0.141 Uiso 1 1 calc R . .
H74B H 0.2639 1.3487 0.2854 0.141 Uiso 1 1 calc R . .
H74C H 0.2803 1.2802 0.2729 0.141 Uiso 1 1 calc R . .
C39 C 0.4862(2) 0.5459(6) 0.5745(4) 0.112(3) Uani 1 1 d U . .
H39A H 0.4960 0.5703 0.5552 0.169 Uiso 1 1 calc R . .
H39B H 0.4937 0.4951 0.5830 0.169 Uiso 1 1 calc R . .
H39C H 0.4897 0.5743 0.6049 0.169 Uiso 1 1 calc R . .
C69 C 0.2840(2) 1.3032(5) 0.5256(4) 0.088(3) Uani 1 1 d U . .
H69A H 0.2754 1.2991 0.4894 0.132 Uiso 1 1 calc R . .
H69B H 0.2853 1.3559 0.5352 0.132 Uiso 1 1 calc R . .
H69C H 0.2721 1.2765 0.5399 0.132 Uiso 1 1 calc R . .
C37 C 0.4478(2) 0.5098(5) 0.4966(4) 0.110(3) Uani 1 1 d U . .
H37A H 0.4273 0.4982 0.4834 0.165 Uiso 1 1 calc R . .
H37B H 0.4588 0.4639 0.4989 0.165 Uiso 1 1 calc R . .
H37C H 0.4518 0.5451 0.4744 0.165 Uiso 1 1 calc R . .
C71 C 0.2676(2) 1.2916(6) 0.3694(4) 0.123(4) Uani 1 1 d DU . .
H71A H 0.2514 1.2887 0.3799 0.184 Uiso 1 1 calc R . .
H71B H 0.2704 1.3434 0.3616 0.184 Uiso 1 1 calc R . .
H71C H 0.2850 1.2735 0.3961 0.184 Uiso 1 1 calc R . .
C82 C 0.43506(19) 1.2702(5) 0.4560(4) 0.097(3) Uani 1 1 d DU . .
H82A H 0.4456 1.2731 0.4920 0.145 Uiso 1 1 calc R . .
H82B H 0.4366 1.3179 0.4408 0.145 Uiso 1 1 calc R . .
H82C H 0.4432 1.2304 0.4424 0.145 Uiso 1 1 calc R . .
C38 C 0.4443(2) 0.4786(6) 0.5717(4) 0.105(3) Uani 1 1 d U . .
H38A H 0.4485 0.4923 0.6063 0.157 Uiso 1 1 calc R . .
H38B H 0.4538 0.4312 0.5706 0.157 Uiso 1 1 calc R . .
H38C H 0.4236 0.4731 0.5541 0.157 Uiso 1 1 calc R . .
C81 C 0.3888(2) 1.3104(5) 0.4599(5) 0.111(3) Uani 1 1 d DU . .
H81A H 0.3683 1.2999 0.4436 0.166 Uiso 1 1 calc R . .
H81B H 0.3929 1.3598 0.4498 0.166 Uiso 1 1 calc R . .
H81C H 0.3944 1.3093 0.4959 0.166 Uiso 1 1 calc R . .
C92 C 0.3122(3) 0.6529(7) 0.5283(6) 0.0558(19) Uani 0.577(12) 1 d PU A 1
H92A H 0.3001 0.6548 0.4925 0.067 Uiso 0.577(12) 1 calc PR A 1
H92B H 0.3159 0.6003 0.5392 0.067 Uiso 0.577(12) 1 calc PR A 1
C25 C 0.4809(2) 0.6834(7) 0.3642(4) 0.109(3) Uani 1 1 d DU . .
H25A H 0.4691 0.6386 0.3597 0.164 Uiso 1 1 calc R . .
H25B H 0.5012 0.6693 0.3782 0.164 Uiso 1 1 calc R . .
H25C H 0.4765 0.7078 0.3321 0.164 Uiso 1 1 calc R . .
C97 C 0.3949(3) 1.0628(8) 0.6517(4) 0.061(2) Uani 0.581(12) 1 d PU B 1
H97A H 0.4158 1.0614 0.6591 0.073 Uiso 0.581(12) 1 calc PR B 1
H97B H 0.3895 1.1135 0.6583 0.073 Uiso 0.581(12) 1 calc PR B 1
C27 C 0.4840(2) 0.8101(7) 0.3769(5) 0.120(3) Uani 1 1 d DU . .
H27A H 0.4696 0.8214 0.3440 0.180 Uiso 1 1 calc R . .
H27B H 0.5026 0.8023 0.3744 0.180 Uiso 1 1 calc R . .
H27C H 0.4854 0.8519 0.3994 0.180 Uiso 1 1 calc R . .
C80 C 0.3928(3) 1.2604(6) 0.3870(4) 0.119(3) Uani 1 1 d DU . .
H80A H 0.4052 1.2324 0.3742 0.179 Uiso 1 1 calc R . .
H80B H 0.3923 1.3129 0.3773 0.179 Uiso 1 1 calc R . .
H80C H 0.3734 1.2397 0.3731 0.179 Uiso 1 1 calc R . .
C26 C 0.4870(2) 0.6748(7) 0.4393(5) 0.120(3) Uani 1 1 d DU . .
H26A H 0.4874 0.6943 0.4709 0.180 Uiso 1 1 calc R . .
H26B H 0.5065 0.6614 0.4426 0.180 Uiso 1 1 calc R . .
H26C H 0.4748 0.6304 0.4301 0.180 Uiso 1 1 calc R . .
C34 C 0.3124(3) 0.5210(6) 0.3397(5) 0.141(4) Uani 1 1 d DU . .
H34A H 0.2919 0.5261 0.3325 0.211 Uiso 1 1 calc R . .
H34B H 0.3162 0.4714 0.3294 0.211 Uiso 1 1 calc R . .
H34C H 0.3183 0.5591 0.3214 0.211 Uiso 1 1 calc R . .
C35 C 0.3560(2) 0.4941(6) 0.4059(5) 0.136(4) Uani 1 1 d DU . .
H35A H 0.3660 0.5175 0.3867 0.203 Uiso 1 1 calc R . .
H35B H 0.3525 0.4414 0.3966 0.203 Uiso 1 1 calc R . .
H35C H 0.3678 0.4979 0.4414 0.203 Uiso 1 1 calc R . .
C33 C 0.3091(3) 0.4985(6) 0.4190(5) 0.134(4) Uani 1 1 d DU . .
H33A H 0.3202 0.4845 0.4536 0.202 Uiso 1 1 calc R . .
H33B H 0.2994 0.4543 0.4003 0.202 Uiso 1 1 calc R . .
H33C H 0.2948 0.5361 0.4180 0.202 Uiso 1 1 calc R . .
C97A C 0.3733(5) 1.0707(11) 0.6388(6) 0.061(2) Uani 0.419(12) 1 d P B 2
H97C H 0.3526 1.0785 0.6313 0.073 Uiso 0.419(12) 1 calc PR B 2
H97D H 0.3836 1.1186 0.6492 0.073 Uiso 0.419(12) 1 calc PR B 2
C92A C 0.3248(4) 0.6528(9) 0.5651(8) 0.0558(19) Uani 0.423(12) 1 d P A 2
H92C H 0.3196 0.6034 0.5489 0.067 Uiso 0.423(12) 1 calc PR A 2
H92D H 0.3366 0.6453 0.6007 0.067 Uiso 0.423(12) 1 calc PR A 2

loop_
_atom_site_aniso_label
_atom_site_aniso_U_11
_atom_site_aniso_U_22
_atom_site_aniso_U_33
_atom_site_aniso_U_23
_atom_site_aniso_U_13
_atom_site_aniso_U_12
Gd1 0.02194(14) 0.02154(14) 0.01866(13) 0.00207(9) 0.00853(10) 0.00277(9)
Gd2 0.02374(14) 0.02803(15) 0.01949(13) 0.00471(9) 0.01013(10) 0.00603(10)
O2 0.0177(16) 0.0233(17) 0.0203(16) -0.0023(13) 0.0064(13) 0.0004(13)
O5 0.0173(16) 0.0256(17) 0.0205(16) -0.0008(13) 0.0065(13) 0.0009(14)
O6 0.0281(18) 0.0227(17) 0.0196(16) 0.0009(13) 0.0093(14) 0.0072(14)
O1 0.0247(18) 0.0262(17) 0.0251(17) -0.0027(14) 0.0104(14) 0.0052(14)
O4 0.0285(18) 0.0302(19) 0.0231(17) 0.0051(14) 0.0136(14) 0.0063(15)
O3 0.0273(19) 0.0311(19) 0.0258(18) 0.0067(15) 0.0086(15) 0.0094(15)
O7 0.039(2) 0.0268(19) 0.042(2) -0.0043(16) 0.0258(18) -0.0006(16)
O8 0.039(2) 0.047(2) 0.052(2) 0.021(2) 0.029(2) 0.0079(19)
C50 0.024(2) 0.0212(19) 0.0187(19) 0.0017(16) 0.0101(16) 0.0038(17)
O9 0.051(2) 0.052(3) 0.0182(18) -0.0017(17) 0.0090(17) 0.013(2)
C62 0.028(2) 0.027(2) 0.0218(19) -0.0023(17) 0.0095(16) 0.0060(18)
C49 0.029(2) 0.031(2) 0.0166(18) -0.0008(16) 0.0093(16) 0.0080(18)
C57 0.0231(19) 0.0237(19) 0.0187(18) 0.0011(16) 0.0101(15) -0.0002(16)
C56 0.0235(19) 0.028(2) 0.0214(18) -0.0049(16) 0.0108(16) 0.0001(17)
C1 0.028(2) 0.026(2) 0.031(2) -0.0005(17) 0.0134(17) 0.0002(18)
C58 0.0217(19) 0.0212(19) 0.0196(19) -0.0005(16) 0.0096(16) 0.0007(17)
C6 0.0242(19) 0.028(2) 0.030(2) -0.0028(17) 0.0123(16) 0.0004(17)
C59 0.027(2) 0.023(2) 0.020(2) -0.0002(17) 0.0101(17) 0.0001(18)
C51 0.0265(19) 0.0261(19) 0.0199(18) -0.0054(16) 0.0112(15) -0.0004(17)
C60 0.033(2) 0.028(2) 0.020(2) 0.0028(17) 0.0077(17) 0.0054(19)
C45 0.035(2) 0.048(2) 0.021(2) 0.004(2) 0.0143(18) 0.015(2)
C19 0.027(2) 0.032(2) 0.032(2) 0.0103(18) 0.0135(18) 0.0107(19)
C44 0.031(2) 0.037(2) 0.0179(19) 0.0020(17) 0.0111(16) 0.0078(19)
C48 0.039(2) 0.035(2) 0.0212(19) -0.0019(17) 0.0091(17) 0.0081(19)
C75 0.035(2) 0.030(2) 0.018(2) 0.0000(19) 0.0110(19) 0.006(2)
C14 0.023(2) 0.030(2) 0.031(2) 0.0074(18) 0.0092(17) 0.0060(18)
C13 0.026(2) 0.024(2) 0.033(2) 0.0047(17) 0.0142(17) 0.0021(17)
C61 0.032(2) 0.030(2) 0.025(2) -0.0005(19) 0.0080(18) 0.010(2)
C77 0.038(3) 0.042(3) 0.027(2) 0.002(2) 0.017(2) 0.006(2)
C52 0.031(2) 0.0266(19) 0.037(2) -0.0017(18) 0.0127(17) -0.0001(18)
C15 0.030(2) 0.034(2) 0.041(2) 0.0040(19) 0.0129(18) 0.0094(19)
C5 0.025(2) 0.039(2) 0.037(2) -0.0024(19) 0.0096(18) 0.0033(19)
C2 0.034(2) 0.040(2) 0.031(2) -0.004(2) 0.0154(19) 0.003(2)
C55 0.026(2) 0.028(2) 0.033(2) -0.0069(19) 0.0106(18) -0.0004(19)
C87 0.040(2) 0.033(2) 0.046(2) 0.001(2) 0.019(2) -0.004(2)
C28 0.021(2) 0.032(2) 0.040(3) 0.000(2) 0.009(2) -0.002(2)
C76 0.049(3) 0.038(3) 0.025(3) -0.010(2) 0.009(2) -0.003(3)
C16 0.036(3) 0.039(3) 0.049(3) 0.011(2) 0.014(2) 0.015(2)
C7 0.025(2) 0.025(2) 0.032(2) 0.0049(18) 0.0118(17) 0.0030(18)
C83 0.026(2) 0.032(3) 0.037(3) -0.005(2) 0.002(2) -0.002(2)
C54 0.030(2) 0.032(2) 0.051(2) -0.007(2) 0.013(2) -0.004(2)
C30 0.030(3) 0.045(3) 0.046(3) 0.006(3) 0.008(2) 0.001(2)
C8 0.0267(19) 0.0253(19) 0.032(2) 0.0053(17) 0.0141(16) 0.0010(17)
C12 0.027(2) 0.031(2) 0.043(2) 0.002(2) 0.0167(19) -0.0020(19)
C47 0.047(3) 0.041(3) 0.023(2) -0.002(2) 0.012(2) 0.016(2)
C3 0.035(2) 0.049(2) 0.039(2) -0.005(2) 0.0207(19) 0.003(2)
C10 0.036(2) 0.027(2) 0.073(3) 0.004(2) 0.013(2) -0.002(2)
C53 0.034(2) 0.028(2) 0.053(3) -0.003(2) 0.016(2) -0.003(2)
C65 0.050(3) 0.059(3) 0.033(3) 0.019(3) 0.026(3) 0.026(3)
C17 0.038(2) 0.045(3) 0.041(2) 0.017(2) 0.011(2) 0.018(2)
C46 0.049(3) 0.050(3) 0.026(2) 0.000(2) 0.017(2) 0.021(2)
C78 0.045(3) 0.046(3) 0.021(3) -0.001(2) 0.010(2) 0.007(3)
C29 0.028(3) 0.061(4) 0.054(3) -0.006(3) 0.016(2) 0.006(3)
C63 0.038(3) 0.053(3) 0.027(2) 0.015(2) 0.021(2) 0.019(2)
C11 0.030(2) 0.029(2) 0.066(3) 0.003(2) 0.017(2) -0.004(2)
C4 0.031(2) 0.050(3) 0.046(3) -0.002(2) 0.021(2) 0.002(2)
C86 0.028(3) 0.040(3) 0.057(3) -0.009(3) 0.004(2) 0.008(2)
C91 0.046(3) 0.044(3) 0.055(3) 0.011(2) 0.025(2) 0.004(2)
C9 0.030(2) 0.026(2) 0.054(2) 0.002(2) 0.0149(19) 0.0015(19)
C18 0.035(2) 0.043(3) 0.032(2) 0.014(2) 0.012(2) 0.014(2)
C20 0.043(3) 0.050(3) 0.030(3) -0.005(2) 0.011(2) 0.008(3)
C23 0.062(4) 0.094(5) 0.037(3) -0.013(3) 0.017(3) 0.022(4)
C22 0.064(4) 0.055(4) 0.033(3) 0.004(3) 0.010(3) 0.011(3)
C31 0.025(3) 0.045(3) 0.065(4) -0.003(3) 0.006(3) -0.002(3)
C90 0.042(2) 0.052(3) 0.061(3) 0.000(2) 0.027(2) 0.001(2)
C64 0.041(3) 0.073(4) 0.044(3) 0.015(3) 0.026(3) 0.005(3)
C72 0.049(3) 0.033(3) 0.036(3) -0.001(2) 0.001(2) 0.023(2)
C67 0.069(3) 0.044(3) 0.035(3) -0.013(2) 0.020(3) 0.013(3)
C21 0.051(4) 0.062(4) 0.039(3) -0.015(3) 0.004(3) 0.003(3)
C98 0.056(3) 0.057(3) 0.033(2) -0.008(2) 0.006(2) 0.006(3)
C42 0.055(4) 0.067(4) 0.035(3) -0.004(3) 0.007(3) 0.020(3)
C95 0.064(4) 0.075(4) 0.029(3) -0.001(3) 0.013(3) 0.018(3)
C40 0.046(3) 0.057(3) 0.035(3) 0.014(3) 0.011(2) 0.022(3)
C66 0.060(4) 0.071(4) 0.048(3) 0.026(3) 0.040(3) 0.034(3)
C36 0.048(3) 0.047(3) 0.059(3) 0.011(3) 0.013(3) 0.025(3)
C24 0.032(3) 0.074(4) 0.064(3) -0.005(3) 0.024(3) 0.004(3)
C43 0.066(4) 0.076(4) 0.044(3) 0.015(3) 0.031(3) 0.025(3)
C79 0.043(3) 0.027(3) 0.090(4) 0.004(3) 0.021(3) -0.004(2)
C94 0.056(3) 0.060(4) 0.066(3) 0.011(3) 0.041(3) 0.001(3)
C88 0.056(3) 0.063(4) 0.062(3) 0.016(3) 0.034(3) 0.002(3)
C85 0.056(4) 0.073(4) 0.044(3) 0.000(3) -0.005(3) 0.021(3)
C89 0.058(4) 0.070(4) 0.069(4) 0.007(3) 0.041(3) -0.002(3)
C84 0.027(3) 0.057(4) 0.095(5) 0.008(4) 0.004(3) 0.000(3)
C41 0.077(5) 0.083(5) 0.033(3) 0.013(3) 0.008(3) 0.037(4)
C93 0.059(4) 0.071(4) 0.089(4) 0.007(4) 0.045(3) -0.008(3)
C32 0.045(3) 0.027(3) 0.115(4) 0.000(3) 0.014(3) -0.008(3)
C96 0.083(4) 0.091(5) 0.037(3) -0.011(3) 0.012(3) 0.003(4)
C70 0.137(7) 0.053(4) 0.071(5) -0.015(4) 0.034(5) -0.001(5)
C68 0.132(6) 0.073(5) 0.048(4) -0.020(4) 0.013(4) 0.007(5)
C73 0.067(5) 0.064(4) 0.093(5) -0.024(4) -0.026(4) 0.041(4)
C74 0.082(5) 0.068(5) 0.109(6) 0.009(5) 0.011(5) 0.014(4)
C39 0.078(5) 0.083(5) 0.136(6) -0.019(5) -0.005(5) 0.042(5)
C69 0.100(5) 0.066(5) 0.082(5) -0.012(4) 0.016(4) 0.027(4)
C37 0.100(6) 0.058(5) 0.120(6) -0.021(5) -0.015(5) 0.042(5)
C71 0.110(6) 0.080(5) 0.111(6) -0.032(5) -0.034(5) 0.050(5)
C82 0.070(5) 0.061(5) 0.158(7) 0.037(5) 0.042(5) -0.004(4)
C38 0.096(6) 0.068(5) 0.128(6) 0.010(5) 0.018(5) 0.014(5)
C81 0.094(6) 0.059(5) 0.164(7) 0.011(5) 0.032(5) -0.003(5)
C92 0.052(4) 0.048(4) 0.070(4) 0.011(4) 0.026(3) -0.002(3)
C25 0.055(5) 0.133(6) 0.128(6) -0.041(6) 0.022(5) 0.023(5)
C97 0.067(5) 0.075(5) 0.031(4) -0.017(4) 0.007(4) 0.005(5)
C27 0.069(5) 0.120(6) 0.154(7) -0.006(6) 0.023(5) -0.003(5)
C80 0.120(6) 0.087(5) 0.124(6) 0.037(5) 0.015(5) -0.033(5)
C26 0.065(5) 0.142(7) 0.136(7) 0.003(6) 0.019(5) 0.015(5)
C34 0.134(7) 0.070(5) 0.165(7) -0.030(6) -0.002(6) 0.007(6)
C35 0.100(6) 0.058(5) 0.204(8) -0.028(6) 0.008(6) 0.007(5)
C33 0.124(7) 0.068(5) 0.185(7) 0.009(6) 0.030(6) -0.016(5)
C97A 0.067(5) 0.075(5) 0.031(4) -0.017(4) 0.007(4) 0.005(5)
C92A 0.052(4) 0.048(4) 0.070(4) 0.011(4) 0.026(3) -0.002(3)

loop_
_atom_type_symbol
_atom_type_description
_atom_type_scat_dispersion_real
_atom_type_scat_dispersion_imag
_atom_type_scat_source
C C 0.0033 0.0016 'International Tables Vol C Tables 4.2.6.8 and 6.1.1.4'
H H 0.0000 0.0000 'International Tables Vol C Tables 4.2.6.8 and 6.1.1.4'
Gd Gd -0.1653 3.9035 'International Tables Vol C Tables 4.2.6.8 and 6.1.1.4'
O O 0.0106 0.0060 'International Tables Vol C Tables 4.2.6.8 and 6.1.1.4'

loop_
_geom_angle_atom_site_label_1
_geom_angle_atom_site_label_2
_geom_angle_atom_site_label_3
_geom_angle
O6 Gd1 O1 106.14(12)
O6 Gd1 O2 105.24(12)
O1 Gd1 O2 82.69(12)
O6 Gd1 O5 110.51(11)
O1 Gd1 O5 139.93(12)
O2 Gd1 O5 72.69(11)
O6 Gd1 O7 90.91(13)
O1 Gd1 O7 92.84(12)
O2 Gd1 O7 163.85(12)
O5 Gd1 O7 102.10(12)
O6 Gd1 C56 92.97(13)
O1 Gd1 C56 160.03(13)
O2 Gd1 C56 98.12(12)
O5 Gd1 C56 27.99(12)
O7 Gd1 C56 80.86(13)
O6 Gd1 C1 124.52(13)
O1 Gd1 C1 23.38(13)
O2 Gd1 C1 91.53(12)
O5 Gd1 C1 124.97(12)
O7 Gd1 C1 78.87(13)
C56 Gd1 C1 137.18(14)
O6 Gd1 Gd2 112.60(9)
O1 Gd1 Gd2 113.23(9)
O2 Gd1 Gd2 36.38(7)
O5 Gd1 Gd2 36.31(8)
O7 Gd1 Gd2 136.46(9)
C56 Gd1 Gd2 62.60(10)
C1 Gd1 Gd2 111.69(10)
O3 Gd2 O4 172.39(12)
O3 Gd2 O5 90.33(12)
O4 Gd2 O5 94.23(12)
O3 Gd2 O2 95.55(12)
O4 Gd2 O2 91.54(11)
O5 Gd2 O2 74.55(11)
O3 Gd2 O8 81.96(13)
O4 Gd2 O8 94.99(13)
O5 Gd2 O8 164.35(13)
O2 Gd2 O8 92.58(13)
O3 Gd2 O9 91.65(13)
O4 Gd2 O9 82.31(13)
O5 Gd2 O9 89.49(13)
O2 Gd2 O9 162.47(13)
O8 Gd2 O9 104.26(14)
O3 Gd2 Gd1 93.52(9)
O4 Gd2 Gd1 93.83(8)
O5 Gd2 Gd1 37.95(8)
O2 Gd2 Gd1 36.60(8)
O8 Gd2 Gd1 128.59(10)
O9 Gd2 Gd1 127.11(10)
C13 O2 Gd2 121.2(3)
C13 O2 Gd1 117.6(3)
Gd2 O2 Gd1 107.02(12)
C56 O5 Gd2 145.7(3)
C56 O5 Gd1 97.7(2)
Gd2 O5 Gd1 105.74(12)
C58 O6 Gd1 152.6(3)
C1 O1 Gd1 116.4(3)
C44 O4 Gd2 140.2(3)
C19 O3 Gd2 157.8(3)
C87 O7 C90 105.6(4)
C87 O7 Gd1 121.5(3)
C90 O7 Gd1 132.9(3)
C94 O8 C91 108.3(5)
C94 O8 Gd2 129.8(4)
C91 O8 Gd2 121.8(3)
C51 C50 C49 110.6(4)
C51 C50 C57 111.5(4)
C49 C50 C57 114.5(4)
C51 C50 H50 106.6
C49 C50 H50 106.6
C57 C50 H50 106.6
C98 O9 C95 107.7(5)
C98 O9 Gd2 123.5(3)
C95 O9 Gd2 128.1(4)
C57 C62 C61 121.4(4)
C57 C62 H62 119.3
C61 C62 H62 119.3
C48 C49 C44 119.6(4)
C48 C49 C50 120.3(4)
C44 C49 C50 120.1(4)
C62 C57 C58 119.4(4)
C62 C57 C50 122.8(4)
C58 C57 C50 117.7(4)
O5 C56 C51 118.1(4)
O5 C56 C55 121.4(4)
C51 C56 C55 120.4(5)
O5 C56 Gd1 54.3(2)
C51 C56 Gd1 91.5(3)
C55 C56 Gd1 120.5(3)
O1 C1 C6 119.2(4)
O1 C1 C2 122.2(5)
C6 C1 C2 118.5(5)
O1 C1 Gd1 40.2(2)
C6 C1 Gd1 91.6(3)
C2 C1 Gd1 136.0(4)
O6 C58 C59 121.5(4)
O6 C58 C57 118.4(4)
C59 C58 C57 120.1(4)
C5 C6 C1 118.2(5)
C5 C6 C7 123.1(5)
C1 C6 C7 118.7(4)
C60 C59 C58 117.7(4)
C60 C59 C75 120.6(4)
C58 C59 C75 121.7(4)
C52 C51 C56 119.0(5)
C52 C51 C50 118.9(4)
C56 C51 C50 122.0(4)
C61 C60 C59 123.4(5)
C61 C60 H60 118.3
C59 C60 H60 118.3
C46 C45 C44 117.7(5)
C46 C45 C63 120.7(5)
C44 C45 C63 121.6(5)
O3 C19 C14 119.7(4)
O3 C19 C18 121.8(5)
C14 C19 C18 118.5(5)
O4 C44 C45 122.5(5)
O4 C44 C49 119.3(4)
C45 C44 C49 118.2(5)
C47 C48 C49 122.2(5)
C47 C48 H48 118.9
C49 C48 H48 118.9
C76 C75 C59 110.6(4)
C76 C75 C78 107.7(4)
C59 C75 C78 111.9(4)
C76 C75 C77 109.5(4)
C59 C75 C77 109.9(4)
C78 C75 C77 107.2(4)
C15 C14 C19 120.2(5)
C15 C14 C7 121.2(5)
C19 C14 C7 118.3(4)
O2 C13 C8 118.4(4)
O2 C13 C12 121.8(4)
C8 C13 C12 119.8(5)
C60 C61 C62 117.8(5)
C60 C61 C72 121.0(5)
C62 C61 C72 121.1(4)
C75 C77 H77A 109.5
C75 C77 H77B 109.5
H77A C77 H77B 109.5
C75 C77 H77C 109.5
H77A C77 H77C 109.5
H77B C77 H77C 109.5
C53 C52 C51 122.6(5)
C53 C52 H52 118.7
C51 C52 H52 118.7
C16 C15 C14 122.3(5)
C16 C15 H15 118.8
C14 C15 H15 118.8
C6 C5 C4 121.9(5)
C6 C5 H5 119.0
C4 C5 H5 119.0
C3 C2 C1 117.9(5)
C3 C2 C20 122.8(5)
C1 C2 C20 119.3(5)
C54 C55 C56 116.9(5)
C54 C55 C83 119.6(5)
C56 C55 C83 123.5(5)
O7 C87 C88 102.8(5)
O7 C87 H87A 111.2
C88 C87 H87A 111.2
O7 C87 H87B 111.2
C88 C87 H87B 111.2
H87A C87 H87B 109.1
C29 C28 C30 110.3(5)
C29 C28 C12 111.9(5)
C30 C28 C12 109.6(4)
C29 C28 C31 107.0(5)
C30 C28 C31 106.7(5)
C12 C28 C31 111.2(5)
C75 C76 H76A 109.5
C75 C76 H76B 109.5
H76A C76 H76B 109.5
C75 C76 H76C 109.5
H76A C76 H76C 109.5
H76B C76 H76C 109.5
C15 C16 C17 117.3(5)
C15 C16 C36 121.7(6)
C17 C16 C36 121.0(5)
C14 C7 C8 109.5(4)
C14 C7 C6 115.7(4)
C8 C7 C6 110.8(4)
C14 C7 H1 106.8
C8 C7 H1 106.8
C6 C7 H1 106.8
C84 C83 C85 108.4(6)
C84 C83 C86 107.7(5)
C85 C83 C86 107.6(5)
C84 C83 C55 111.8(5)
C85 C83 C55 108.0(5)
C86 C83 C55 113.2(4)
C55 C54 C53 124.2(5)
C55 C54 H54 117.9
C53 C54 H54 117.9
C28 C30 H30A 109.5
C28 C30 H30B 109.5
H30A C30 H30B 109.5
C28 C30 H30C 109.5
H30A C30 H30C 109.5
H30B C30 H30C 109.5
C9 C8 C13 119.7(5)
C9 C8 C7 118.7(4)
C13 C8 C7 121.7(4)
C11 C12 C13 117.5(5)
C11 C12 C28 120.4(5)
C13 C12 C28 121.9(5)
C46 C47 C48 117.1(5)
C46 C47 C67 120.7(5)
C48 C47 C67 122.2(6)
C4 C3 C2 123.3(5)
C4 C3 H3 118.4
C2 C3 H3 118.4
C9 C10 C11 117.9(5)
C9 C10 C32 121.5(6)
C11 C10 C32 120.6(5)
C52 C53 C54 116.7(5)
C52 C53 C79 120.4(5)
C54 C53 C79 122.9(5)
C63 C65 H65A 109.5
C63 C65 H65B 109.5
H65A C65 H65B 109.5
C63 C65 H65C 109.5
H65A C65 H65C 109.5
H65B C65 H65C 109.5
C16 C17 C18 123.5(5)
C16 C17 H17 118.3
C18 C17 H17 118.3
C47 C46 C45 123.6(5)
C47 C46 H46 118.2
C45 C46 H46 118.2
C75 C78 H78A 109.5
C75 C78 H78B 109.5
H78A C78 H78B 109.5
C75 C78 H78C 109.5
H78A C78 H78C 109.5
H78B C78 H78C 109.5
C28 C29 H29A 109.5
C28 C29 H29B 109.5
H29A C29 H29B 109.5
C28 C29 H29C 109.5
H29A C29 H29C 109.5
H29B C29 H29C 109.5
C64 C63 C45 109.5(4)
C64 C63 C65 111.2(5)
C45 C63 C65 109.3(5)
C64 C63 C66 107.0(5)
C45 C63 C66 112.2(5)
C65 C63 C66 107.6(4)
C12 C11 C10 123.5(5)
C12 C11 H11 118.3
C10 C11 H11 118.3
C3 C4 C5 117.6(5)
C3 C4 C24 121.6(5)
C5 C4 C24 120.8(5)
C83 C86 H86A 109.5
C83 C86 H86B 109.5
H86A C86 H86B 109.5
C83 C86 H86C 109.5
H86A C86 H86C 109.5
H86B C86 H86C 109.5
O8 C91 C92A 104.3(8)
O8 C91 C92 105.1(6)
C92A C91 C92 38.7(8)
O8 C91 H91A 110.7
C92A C91 H91A 75.4
C92 C91 H91A 110.7
O8 C91 H91B 110.7
C92A C91 H91B 139.7
C92 C91 H91B 110.7
H91A C91 H91B 108.8
O8 C91 H91C 110.9
C92A C91 H91C 110.9
C92 C91 H91C 138.7
H91A C91 H91C 37.1
H91B C91 H91C 74.7
O8 C91 H91D 110.9
C92A C91 H91D 110.9
C92 C91 H91D 75.0
H91A C91 H91D 134.4
H91B C91 H91D 37.5
H91C C91 H91D 108.9
C10 C9 C8 121.5(5)
C10 C9 H9 119.2
C8 C9 H9 119.2
C17 C18 C19 117.9(5)
C17 C18 C40 120.7(5)
C19 C18 C40 121.4(5)
C21 C20 C22 109.6(5)
C21 C20 C23 107.6(6)
C22 C20 C23 107.3(6)
C21 C20 C2 108.6(5)
C22 C20 C2 112.7(5)
C23 C20 C2 111.1(5)
C20 C23 H23A 109.5
C20 C23 H23B 109.5
H23A C23 H23B 109.5
C20 C23 H23C 109.5
H23A C23 H23C 109.5
H23B C23 H23C 109.5
C20 C22 H22A 109.5
C20 C22 H22B 109.5
H22A C22 H22B 109.5
C20 C22 H22C 109.5
H22A C22 H22C 109.5
H22B C22 H22C 109.5
C28 C31 H31A 109.5
C28 C31 H31B 109.5
H31A C31 H31B 109.5
C28 C31 H31C 109.5
H31A C31 H31C 109.5
H31B C31 H31C 109.5
O7 C90 C89 106.3(5)
O7 C90 H90A 110.5
C89 C90 H90A 110.5
O7 C90 H90B 110.5
C89 C90 H90B 110.5
H90A C90 H90B 108.7
C63 C64 H64A 109.5
C63 C64 H64B 109.5
H64A C64 H64B 109.5
C63 C64 H64C 109.5
H64A C64 H64C 109.5
H64B C64 H64C 109.5
C71 C72 C73 126.8(7)
C71 C72 C61 116.0(6)
C73 C72 C61 111.7(5)
C71 C72 C74 95.8(8)
C73 C72 C74 93.8(6)
C61 C72 C74 104.8(5)
C68 C67 C70 112.7(7)
C68 C67 C47 111.4(6)
C70 C67 C47 113.6(5)
C68 C67 C69 106.6(7)
C70 C67 C69 102.6(7)
C47 C67 C69 109.2(6)
C20 C21 H21A 109.5
C20 C21 H21B 109.5
H21A C21 H21B 109.5
C20 C21 H21C 109.5
H21A C21 H21C 109.5
H21B C21 H21C 109.5
C97A C98 O9 110.8(10)
C97A C98 C97 40.9(9)
O9 C98 C97 106.3(7)
C97A C98 H98A 71.2
O9 C98 H98A 110.5
C97 C98 H98A 110.5
C97A C98 H98B 135.5
O9 C98 H98B 110.5
C97 C98 H98B 110.5
H98A C98 H98B 108.7
C97A C98 H98C 109.5
O9 C98 H98C 109.5
C97 C98 H98C 73.5
H98A C98 H98C 136.4
H98B C98 H98C 39.4
C97A C98 H98D 109.5
O9 C98 H98D 109.5
C97 C98 H98D 140.8
H98A C98 H98D 41.2
H98B C98 H98D 71.0
H98C C98 H98D 108.1
C40 C42 H42A 109.5
C40 C42 H42B 109.5
H42A C42 H42B 109.5
C40 C42 H42C 109.5
H42A C42 H42C 109.5
H42B C42 H42C 109.5
O9 C95 C96 106.6(6)
O9 C95 H95A 110.4
C96 C95 H95A 110.4
O9 C95 H95B 110.4
C96 C95 H95B 110.4
H95A C95 H95B 108.6
C42 C40 C41 107.8(6)
C42 C40 C18 110.4(5)
C41 C40 C18 111.5(5)
C42 C40 C43 111.6(6)
C41 C40 C43 105.2(6)
C18 C40 C43 110.1(5)
C63 C66 H66A 109.5
C63 C66 H66B 109.5
H66A C66 H66B 109.5
C63 C66 H66C 109.5
H66A C66 H66C 109.5
H66B C66 H66C 109.5
C39 C36 C37 115.7(8)
C39 C36 C16 113.1(7)
C37 C36 C16 114.9(6)
C39 C36 C38 104.3(8)
C37 C36 C38 98.9(8)
C16 C36 C38 108.0(6)
C25 C24 C4 113.4(6)
C25 C24 C26 87.5(8)
C4 C24 C26 108.2(6)
C25 C24 C27 95.7(8)
C4 C24 C27 105.2(6)
C26 C24 C27 141.9(8)
C40 C43 H43A 109.5
C40 C43 H43B 109.5
H43A C43 H43B 109.5
C40 C43 H43C 109.5
H43A C43 H43C 109.5
H43B C43 H43C 109.5
C81 C79 C82 117.1(7)
C81 C79 C53 112.5(7)
C82 C79 C53 115.1(6)
C81 C79 C80 103.5(8)
C82 C79 C80 99.0(8)
C53 C79 C80 107.4(6)
O8 C94 C93 105.4(6)
O8 C94 H94A 110.7
C93 C94 H94A 110.7
O8 C94 H94B 110.7
C93 C94 H94B 110.7
H94A C94 H94B 108.8
C87 C88 C89 104.4(5)
C87 C88 H88A 110.9
C89 C88 H88A 110.9
C87 C88 H88B 110.9
C89 C88 H88B 110.9
H88A C88 H88B 108.9
C83 C85 H85A 109.5
C83 C85 H85B 109.5
H85A C85 H85B 109.5
C83 C85 H85C 109.5
H85A C85 H85C 109.5
H85B C85 H85C 109.5
C90 C89 C88 106.0(5)
C90 C89 H89A 110.5
C88 C89 H89A 110.5
C90 C89 H89B 110.5
C88 C89 H89B 110.5
H89A C89 H89B 108.7
C83 C84 H84A 109.5
C83 C84 H84B 109.5
H84A C84 H84B 109.5
C83 C84 H84C 109.5
H84A C84 H84C 109.5
H84B C84 H84C 109.5
C40 C41 H41A 109.5
C40 C41 H41B 109.5
H41A C41 H41B 109.5
C40 C41 H41C 109.5
H41A C41 H41C 109.5
H41B C41 H41C 109.5
C92A C93 C92 39.9(8)
C92A C93 C94 103.1(9)
C92 C93 C94 109.6(7)
C92A C93 H93A 75.8
C92 C93 H93A 109.8
C94 C93 H93A 109.8
C92A C93 H93B 142.5
C92 C93 H93B 109.8
C94 C93 H93B 109.8
H93A C93 H93B 108.2
C92A C93 H93C 111.1
C92 C93 H93C 134.9
C94 C93 H93C 111.1
H93A C93 H93C 37.2
H93B C93 H93C 73.2
C92A C93 H93D 111.1
C92 C93 H93D 72.3
C94 C93 H93D 111.1
H93A C93 H93D 135.3
H93B C93 H93D 39.8
H93C C93 H93D 109.1
C35 C32 C34 105.6(10)
C35 C32 C33 117.8(9)
C34 C32 C33 103.2(9)
C35 C32 C10 113.7(7)
C34 C32 C10 108.9(7)
C33 C32 C10 106.9(8)
C97 C96 C95 104.7(7)
C97 C96 C97A 37.9(8)
C95 C96 C97A 103.5(8)
C97 C96 H96A 110.8
C95 C96 H96A 110.8
C97A C96 H96A 76.5
C97 C96 H96B 110.8
C95 C96 H96B 110.8
C97A C96 H96B 139.8
H96A C96 H96B 108.9
C97 C96 H96C 75.8
C95 C96 H96C 111.1
C97A C96 H96C 111.1
H96A C96 H96C 133.9
H96B C96 H96C 36.7
C97 C96 H96D 138.4
C95 C96 H96D 111.1
C97A C96 H96D 111.1
H96A C96 H96D 36.2
H96B C96 H96D 75.7
H96C C96 H96D 109.0
C67 C70 H70A 109.5
C67 C70 H70B 109.5
H70A C70 H70B 109.5
C67 C70 H70C 109.5
H70A C70 H70C 109.5
H70B C70 H70C 109.5
C67 C68 H68A 109.5
C67 C68 H68B 109.5
H68A C68 H68B 109.5
C67 C68 H68C 109.5
H68A C68 H68C 109.5
H68B C68 H68C 109.5
C72 C73 H73A 109.5
C72 C73 H73B 109.5
H73A C73 H73B 109.5
C72 C73 H73C 109.5
H73A C73 H73C 109.5
H73B C73 H73C 109.5
C72 C74 H74A 109.5
C72 C74 H74B 109.5
H74A C74 H74B 109.5
C72 C74 H74C 109.5
H74A C74 H74C 109.5
H74B C74 H74C 109.5
C36 C39 H39A 109.5
C36 C39 H39B 109.5
H39A C39 H39B 109.5
C36 C39 H39C 109.5
H39A C39 H39C 109.5
H39B C39 H39C 109.5
C67 C69 H69A 109.5
C67 C69 H69B 109.5
H69A C69 H69B 109.5
C67 C69 H69C 109.5
H69A C69 H69C 109.5
H69B C69 H69C 109.5
C36 C37 H37A 109.5
C36 C37 H37B 109.5
H37A C37 H37B 109.5
C36 C37 H37C 109.5
H37A C37 H37C 109.5
H37B C37 H37C 109.5
C72 C71 H71A 109.5
C72 C71 H71B 109.5
H71A C71 H71B 109.5
C72 C71 H71C 109.5
H71A C71 H71C 109.5
H71B C71 H71C 109.5
C79 C82 H82A 109.5
C79 C82 H82B 109.5
H82A C82 H82B 109.5
C79 C82 H82C 109.5
H82A C82 H82C 109.5
H82B C82 H82C 109.5
C36 C38 H38A 109.5
C36 C38 H38B 109.5
H38A C38 H38B 109.5
C36 C38 H38C 109.5
H38A C38 H38C 109.5
H38B C38 H38C 109.5
C79 C81 H81A 109.5
C79 C81 H81B 109.5
H81A C81 H81B 109.5
C79 C81 H81C 109.5
H81A C81 H81C 109.5
H81B C81 H81C 109.5
C93 C92 C91 99.8(9)
C93 C92 H92A 111.8
C91 C92 H92A 111.8
C93 C92 H92B 111.8
C91 C92 H92B 111.8
H92A C92 H92B 109.5
C24 C25 H25A 109.5
C24 C25 H25B 109.5
H25A C25 H25B 109.5
C24 C25 H25C 109.5
H25A C25 H25C 109.5
H25B C25 H25C 109.5
C96 C97 C98 102.5(9)
C96 C97 H97A 111.3
C98 C97 H97A 111.3
C96 C97 H97B 111.3
C98 C97 H97B 111.3
H97A C97 H97B 109.2
C24 C27 H27A 109.5
C24 C27 H27B 109.5
H27A C27 H27B 109.5
C24 C27 H27C 109.5
H27A C27 H27C 109.5
H27B C27 H27C 109.5
C79 C80 H80A 109.5
C79 C80 H80B 109.5
H80A C80 H80B 109.5
C79 C80 H80C 109.5
H80A C80 H80C 109.5
H80B C80 H80C 109.5
C24 C26 H26A 109.5
C24 C26 H26B 109.5
H26A C26 H26B 109.5
C24 C26 H26C 109.5
H26A C26 H26C 109.5
H26B C26 H26C 109.5
C32 C34 H34A 109.5
C32 C34 H34B 109.5
H34A C34 H34B 109.5
C32 C34 H34C 109.5
H34A C34 H34C 109.5
H34B C34 H34C 109.5
C32 C35 H35A 109.5
C32 C35 H35B 109.5
H35A C35 H35B 109.5
C32 C35 H35C 109.5
H35A C35 H35C 109.5
H35B C35 H35C 109.5
C32 C33 H33A 109.5
C32 C33 H33B 109.5
H33A C33 H33B 109.5
C32 C33 H33C 109.5
H33A C33 H33C 109.5
H33B C33 H33C 109.5
C98 C97A C96 100.7(12)
C98 C97A H97C 111.6
C96 C97A H97C 111.6
C98 C97A H97D 111.6
C96 C97A H97D 111.6
H97C C97A H97D 109.4
C93 C92A C91 105.6(11)
C93 C92A H92C 110.6
C91 C92A H92C 110.6
C93 C92A H92D 110.6
C91 C92A H92D 110.6
H92C C92A H92D 108.8

loop_
_geom_bond_atom_site_label_1
_geom_bond_atom_site_label_2
_geom_bond_distance
Gd1 O6 2.097(3)
Gd1 O1 2.171(3)
Gd1 O2 2.321(3)
Gd1 O5 2.378(3)
Gd1 O7 2.427(4)
Gd1 C56 2.902(5)
Gd1 C1 3.011(5)
Gd1 Gd2 3.7227(3)
Gd2 O3 2.206(3)
Gd2 O4 2.220(3)
Gd2 O5 2.290(3)
Gd2 O2 2.309(3)
Gd2 O8 2.444(4)
Gd2 O9 2.472(4)
O2 C13 1.375(6)
O5 C56 1.375(6)
O6 C58 1.345(6)
O1 C1 1.334(6)
O4 C44 1.343(6)
O3 C19 1.338(6)
O7 C87 1.464(7)
O7 C90 1.468(7)
O8 C94 1.466(7)
O8 C91 1.489(8)
C50 C51 1.522(7)
C50 C49 1.532(6)
C50 C57 1.535(6)
C50 H50 1.0000
O9 C98 1.458(8)
O9 C95 1.459(7)
C62 C57 1.390(7)
C62 C61 1.399(7)
C62 H62 0.9500
C49 C48 1.395(7)
C49 C44 1.417(7)
C57 C58 1.414(6)
C56 C51 1.415(7)
C56 C55 1.417(7)
C1 C6 1.429(7)
C1 C2 1.429(7)
C58 C59 1.408(7)
C6 C5 1.390(7)
C6 C7 1.541(7)
C59 C60 1.398(7)
C59 C75 1.538(6)
C51 C52 1.390(7)
C60 C61 1.379(7)
C60 H60 0.9500
C45 C46 1.411(8)
C45 C44 1.416(7)
C45 C63 1.535(8)
C19 C14 1.407(7)
C19 C18 1.440(7)
C48 C47 1.381(7)
C48 H48 0.9500
C75 C76 1.520(8)
C75 C78 1.542(7)
C75 C77 1.547(7)
C14 C15 1.393(7)
C14 C7 1.525(7)
C13 C8 1.408(7)
C13 C12 1.414(7)
C61 C72 1.542(7)
C77 H77A 0.9800
C77 H77B 0.9800
C77 H77C 0.9800
C52 C53 1.384(8)
C52 H52 0.9500
C15 C16 1.383(8)
C15 H15 0.9500
C5 C4 1.403(8)
C5 H5 0.9500
C2 C3 1.387(8)
C2 C20 1.548(8)
C55 C54 1.394(8)
C55 C83 1.553(7)
C87 C88 1.511(9)
C87 H87A 0.9900
C87 H87B 0.9900
C28 C29 1.510(8)
C28 C30 1.523(8)
C28 C12 1.534(7)
C28 C31 1.547(8)
C76 H76A 0.9800
C76 H76B 0.9800
C76 H76C 0.9800
C16 C17 1.394(9)
C16 C36 1.534(8)
C7 C8 1.537(7)
C7 H1 1.0000
C83 C84 1.516(9)
C83 C85 1.521(9)
C83 C86 1.539(8)
C54 C53 1.399(8)
C54 H54 0.9500
C30 H30A 0.9800
C30 H30B 0.9800
C30 H30C 0.9800
C8 C9 1.403(7)
C12 C11 1.383(8)
C47 C46 1.378(9)
C47 C67 1.540(8)
C3 C4 1.378(8)
C3 H3 0.9500
C10 C9 1.361(8)
C10 C11 1.407(8)
C10 C32 1.547(9)
C53 C79 1.536(8)
C65 C63 1.540(7)
C65 H65A 0.9800
C65 H65B 0.9800
C65 H65C 0.9800
C17 C18 1.396(8)
C17 H17 0.9500
C46 H46 0.9500
C78 H78A 0.9800
C78 H78B 0.9800
C78 H78C 0.9800
C29 H29A 0.9800
C29 H29B 0.9800
C29 H29C 0.9800
C63 C64 1.507(9)
C63 C66 1.543(8)
C11 H11 0.9500
C4 C24 1.536(8)
C86 H86A 0.9800
C86 H86B 0.9800
C86 H86C 0.9800
C91 C92A 1.495(17)
C91 C92 1.568(14)
C91 H91A 0.9900
C91 H91B 0.9900
C91 H91C 0.9900
C91 H91D 0.9900
C9 H9 0.9500
C18 C40 1.541(9)
C20 C21 1.529(10)
C20 C22 1.530(9)
C20 C23 1.539(8)
C23 H23A 0.9800
C23 H23B 0.9800
C23 H23C 0.9800
C22 H22A 0.9800
C22 H22B 0.9800
C22 H22C 0.9800
C31 H31A 0.9800
C31 H31B 0.9800
C31 H31C 0.9800
C90 C89 1.477(9)
C90 H90A 0.9900
C90 H90B 0.9900
C64 H64A 0.9800
C64 H64B 0.9800
C64 H64C 0.9800
C72 C71 1.373(11)
C72 C73 1.451(9)
C72 C74 1.682(12)
C67 C68 1.480(9)
C67 C70 1.519(12)
C67 C69 1.591(11)
C21 H21A 0.9800
C21 H21B 0.9800
C21 H21C 0.9800
C98 C97A 1.393(17)
C98 C97 1.513(13)
C98 H98A 0.9900
C98 H98B 0.9900
C98 H98C 0.9900
C98 H98D 0.9900
C42 C40 1.512(10)
C42 H42A 0.9800
C42 H42B 0.9800
C42 H42C 0.9800
C95 C96 1.509(11)
C95 H95A 0.9900
C95 H95B 0.9900
C40 C41 1.541(8)
C40 C43 1.556(9)
C66 H66A 0.9800
C66 H66B 0.9800
C66 H66C 0.9800
C36 C39 1.434(11)
C36 C37 1.454(12)
C36 C38 1.614(13)
C24 C25 1.479(12)
C24 C26 1.557(13)
C24 C27 1.618(14)
C43 H43A 0.9800
C43 H43B 0.9800
C43 H43C 0.9800
C79 C81 1.455(12)
C79 C82 1.459(11)
C79 C80 1.583(13)
C94 C93 1.516(11)
C94 H94A 0.9900
C94 H94B 0.9900
C88 C89 1.529(10)
C88 H88A 0.9900
C88 H88B 0.9900
C85 H85A 0.9800
C85 H85B 0.9800
C85 H85C 0.9800
C89 H89A 0.9900
C89 H89B 0.9900
C84 H84A 0.9800
C84 H84B 0.9800
C84 H84C 0.9800
C41 H41A 0.9800
C41 H41B 0.9800
C41 H41C 0.9800
C93 C92A 1.463(19)
C93 C92 1.511(15)
C93 H93A 0.9900
C93 H93B 0.9900
C93 H93C 0.9900
C93 H93D 0.9900
C32 C35 1.418(13)
C32 C34 1.541(14)
C32 C33 1.544(15)
C96 C97 1.481(16)
C96 C97A 1.63(2)
C96 H96A 0.9900
C96 H96B 0.9900
C96 H96C 0.9900
C96 H96D 0.9900
C70 H70A 0.9800
C70 H70B 0.9800
C70 H70C 0.9800
C68 H68A 0.9800
C68 H68B 0.9800
C68 H68C 0.9800
C73 H73A 0.9800
C73 H73B 0.9800
C73 H73C 0.9800
C74 H74A 0.9800
C74 H74B 0.9800
C74 H74C 0.9800
C39 H39A 0.9800
C39 H39B 0.9800
C39 H39C 0.9800
C69 H69A 0.9800
C69 H69B 0.9800
C69 H69C 0.9800
C37 H37A 0.9800
C37 H37B 0.9800
C37 H37C 0.9800
C71 H71A 0.9800
C71 H71B 0.9800
C71 H71C 0.9800
C82 H82A 0.9800
C82 H82B 0.9800
C82 H82C 0.9800
C38 H38A 0.9800
C38 H38B 0.9800
C38 H38C 0.9800
C81 H81A 0.9800
C81 H81B 0.9800
C81 H81C 0.9800
C92 H92A 0.9900
C92 H92B 0.9900
C25 H25A 0.9800
C25 H25B 0.9800
C25 H25C 0.9800
C97 H97A 0.9900
C97 H97B 0.9900
C27 H27A 0.9800
C27 H27B 0.9800
C27 H27C 0.9800
C80 H80A 0.9800
C80 H80B 0.9800
C80 H80C 0.9800
C26 H26A 0.9800
C26 H26B 0.9800
C26 H26C 0.9800
C34 H34A 0.9800
C34 H34B 0.9800
C34 H34C 0.9800
C35 H35A 0.9800
C35 H35B 0.9800
C35 H35C 0.9800
C33 H33A 0.9800
C33 H33B 0.9800
C33 H33C 0.9800
C97A H97C 0.9900
C97A H97D 0.9900
C92A H92C 0.9900
C92A H92D 0.9900

loop_
_platon_squeeze_void_nr
_platon_squeeze_void_average_x
_platon_squeeze_void_average_y
_platon_squeeze_void_average_z
_platon_squeeze_void_volume
_platon_squeeze_void_count_electrons
_platon_squeeze_void_content
1 0.000 0.195 -0.250 2041 318 ' '
2 0.000 0.807 0.250 2041 321 ' '
3 0.500 0.695 -0.250 2041 318 ' '
4 0.500 0.309 0.250 2041 321 ' '
